data_2217110
loop_
_publ_author_name
' Wang, Guo-Wei'
' Wu, Wen-Yuan'
' Zhuang, Ling-Hua'
' Wang, Jin-Tang'

_publ_section_title
;
 Dibromidobis(pyrazine-2-carboxylic acid-\k<i>N</i>^4^)mercury(II)
 dihydrate
;
_journal_coeditor_code HK2365
_journal_issue 1
_journal_name_full 'Acta Crystallographica Section E'
_journal_page_first m13
_journal_page_last m13
_journal_paper_doi 10.1107/S1600536807061491
_journal_volume 64
_journal_year 2008
_chemical_formula_iupac '[Hg Br2 (C5 H4 N2 O2)2], 2H2 O'
_chemical_formula_moiety 'C10 H8 Br2 Hg N4 O4, 2(H2 O)'
_chemical_formula_sum 'C10 H12 Br2 Hg N4 O6'
_chemical_formula_weight 644.63
_chemical_name_systematic
;
Dibromidobis(pyrazine-2-carboxylic acid-\kN^4^)mercury(II) dihydrate
;
_space_group_IT_number 15
_symmetry_cell_setting monoclinic
_symmetry_space_group_name_Hall '-C 2yc'
_symmetry_space_group_name_H-M 'C 1 2/c 1'
_atom_sites_solution_hydrogens geom
_atom_sites_solution_primary direct
_atom_sites_solution_secondary difmap
_audit_creation_method SHELXL-97
_cell_angle_alpha 90.00
_cell_angle_beta 102.544(2)
_cell_angle_gamma 90.00
_cell_formula_units_Z 4
_cell_length_a 13.8950(10)
_cell_length_b 5.7176(2)
_cell_length_c 21.8753(7)
_cell_measurement_reflns_used 25
_cell_measurement_temperature 294(2)
_cell_measurement_theta_max 13
_cell_measurement_theta_min 9
_cell_volume 1696.42(15)
_computing_cell_refinement 'CAD-4 Software (Enraf--Nonius, 1989)'
_computing_data_collection 'CAD-4 Software (Enraf--Nonius, 1989)'
_computing_data_reduction 'XCAD4 (Harms & Wocadlo, 1995)'
_computing_molecular_graphics 'SHELXTL (Bruker, 2000)'
_computing_publication_material 'SHELXTL (Bruker, 2000)'
_computing_structure_refinement 'SHELXL97 (Sheldrick, 1997)'
_computing_structure_solution 'SHELXS97 (Sheldrick, 1997)'
_diffrn_ambient_temperature 294(2)
_diffrn_measured_fraction_theta_full 0.990
_diffrn_measured_fraction_theta_max 0.990
_diffrn_measurement_device_type 'Enraf--Nonius CAD-4 diffractometer'
_diffrn_measurement_method '\w/2\q scans'
_diffrn_radiation_monochromator graphite
_diffrn_radiation_source 'fine-focus sealed tube'
_diffrn_radiation_type MoK\a
_diffrn_radiation_wavelength 0.71073
_diffrn_reflns_av_R_equivalents 0.0619
_diffrn_reflns_av_sigmaI/netI 0.0529
_diffrn_reflns_limit_h_max 8
_diffrn_reflns_limit_h_min -16
_diffrn_reflns_limit_k_max 5
_diffrn_reflns_limit_k_min -6
_diffrn_reflns_limit_l_max 26
_diffrn_reflns_limit_l_min -20
_diffrn_reflns_number 2775
_diffrn_reflns_theta_full 25.08
_diffrn_reflns_theta_max 25.08
_diffrn_reflns_theta_min 1.91
_diffrn_standards_decay_% 0
_diffrn_standards_interval_count 200
_diffrn_standards_number 3
_exptl_absorpt_coefficient_mu 13.816
_exptl_absorpt_correction_T_max 0.0631
_exptl_absorpt_correction_T_min 0.0482
_exptl_absorpt_correction_type psi-scan
_exptl_absorpt_process_details '(North <i>et al.</i>,  1968)'
_exptl_crystal_colour green
_exptl_crystal_density_diffrn 2.524
_exptl_crystal_density_method 'not measured'
_exptl_crystal_description block
_exptl_crystal_F_000 1192
_exptl_crystal_size_max 0.4
_exptl_crystal_size_mid 0.2
_exptl_crystal_size_min 0.2
_refine_diff_density_max 2.851
_refine_diff_density_min -3.616
_refine_ls_extinction_coef 0.0045(4)
_refine_ls_extinction_expression Fc^*^=kFc[1+0.001xFc^2^\l^3^/sin(2\q)]^-1/4^
_refine_ls_extinction_method SHELXL
_refine_ls_goodness_of_fit_ref 1.120
_refine_ls_hydrogen_treatment mixed
_refine_ls_matrix_type full
_refine_ls_number_parameters 112
_refine_ls_number_reflns 1480
_refine_ls_number_restraints 2
_refine_ls_restrained_S_all 1.118
_refine_ls_R_factor_all 0.0827
_refine_ls_R_factor_gt 0.0697
_refine_ls_shift/su_max 0.000
_refine_ls_shift/su_mean 0.000
_refine_ls_structure_factor_coef Fsqd
_refine_ls_weighting_details 'calc w=1/[\s^2^(Fo^2^)+(0.1015P)^2^+4.7441P] where P=(Fo^2^+2Fc^2^)/3'
_refine_ls_weighting_scheme calc
_refine_ls_wR_factor_gt 0.1450
_refine_ls_wR_factor_ref 0.1495
_reflns_number_gt 1287
_reflns_number_total 1480
_reflns_threshold_expression I>2\s(I)
_cod_data_source_file hk2365.cif
_cod_data_source_block I
_cod_original_sg_symbol_H-M 'C 2/c'
_cod_database_code 2217110
_cod_database_fobs_code 2217110

loop_
_symmetry_equiv_pos_as_xyz
'x, y, z'
'-x, y, -z+1/2'
'x+1/2, y+1/2, z'
'-x+1/2, y+1/2, -z+1/2'
'-x, -y, -z'
'x, -y, z-1/2'
'-x+1/2, -y+1/2, -z'
'x+1/2, -y+1/2, z-1/2'

loop_
_atom_site_type_symbol
_atom_site_label
_atom_site_fract_x
_atom_site_fract_y
_atom_site_fract_z
_atom_site_U_iso_or_equiv
_atom_site_adp_type
_atom_site_calc_flag
_atom_site_refinement_flags
_atom_site_occupancy
Hg Hg1 1.0000 1.10939(9) 0.7500 0.0355(4) Uani d S 1
Br Br1 1.16422(12) 1.2057(6) 0.73701(9) 0.0525(6) Uani d . 1
C C1 0.8717(5) 0.6941(4) 0.6566(4) 0.039(4) Uani d . 1
H H1 0.8234 0.7561 0.6754 0.047 Uiso calc R 1
C C2 0.8499(5) 0.5080(4) 0.6166(4) 0.041(4) Uani d . 1
H H2 0.7871 0.4427 0.6093 0.050 Uiso calc R 1
C C3 1.0047(6) 0.5069(4) 0.6006(6) 0.030(3) Uani d . 1
C C4 1.0302(6) 0.6941(6) 0.6411(6) 0.043(5) Uani d . 1
H H4 1.0940 0.7538 0.6490 0.051 Uiso calc R 1
C C5 1.0825(6) 0.4040(4) 0.5701(5) 0.029(3) Uani d . 1
N N1 0.9628(7) 0.7881(7) 0.6688(6) 0.033(3) Uani d . 1
N N2 0.9161(7) 0.4188(7) 0.5885(5) 0.034(3) Uani d . 1
O O1 1.1642(8) 0.4862(6) 0.5761(6) 0.046(3) Uani d . 1
O O2 1.0514(10) 0.2121(5) 0.5379(6) 0.060(4) Uani d . 1
H H2A 1.0954 0.1606 0.5221 0.090 Uiso calc R 1
O O3 0.8315(9) 0.0042(3) 0.5179(6) 0.051(3) Uani d D 1
H H3A 0.794(2) -0.090(3) 0.531(2) 0.077 Uiso d D 1
H H3B 0.857(2) 0.123(2) 0.537(2) 0.077 Uiso d D 1

loop_
_atom_site_aniso_label
_atom_site_aniso_U_11
_atom_site_aniso_U_22
_atom_site_aniso_U_33
_atom_site_aniso_U_12
_atom_site_aniso_U_13
_atom_site_aniso_U_23
Hg1 0.0234(5) 0.0443(7) 0.0442(6) 0.000 0.0149(3) 0.000
Br1 0.0263(10) 0.0587(14) 0.0617(13) -0.0056(8) 0.0225(9) 0.0088(10)
C1 0.029(9) 0.045(10) 0.047(10) 0.007(8) 0.017(7) -0.011(8)
C2 0.031(8) 0.050(11) 0.045(10) 0.000(9) 0.014(7) -0.004(9)
C3 0.027(7) 0.044(10) 0.021(7) -0.011(7) 0.005(6) 0.003(7)
C4 0.029(8) 0.051(13) 0.027(8) 0.004(9) 0.020(7) -0.009(8)
C5 0.035(9) 0.032(8) 0.033(7) 0.001(7) 0.012(6) 0.006(7)
N1 0.037(7) 0.034(8) 0.032(7) 0.000(6) 0.012(6) -0.012(6)
N2 0.033(6) 0.053(9) 0.028(6) -0.012(6) 0.002(5) -0.008(6)
O1 0.030(6) 0.054(8) 0.051(7) -0.011(6) 0.016(5) -0.020(6)
O2 0.050(8) 0.061(9) 0.057(9) -0.010(7) 0.033(7) -0.039(8)
O3 0.039(7) 0.052(9) 0.052(9) -0.014(7) 0.033(6) -0.030(7)

loop_
_atom_type_symbol
_atom_type_description
_atom_type_scat_dispersion_real
_atom_type_scat_dispersion_imag
_atom_type_scat_source
C C 0.0033 0.0016 'International Tables Vol C Tables 4.2.6.8 and 6.1.1.4'
H H 0.0000 0.0000 'International Tables Vol C Tables 4.2.6.8 and 6.1.1.4'
N N 0.0061 0.0033 'International Tables Vol C Tables 4.2.6.8 and 6.1.1.4'
O O 0.0106 0.0060 'International Tables Vol C Tables 4.2.6.8 and 6.1.1.4'
Br Br -0.2901 2.4595 'International Tables Vol C Tables 4.2.6.8 and 6.1.1.4'
Hg Hg -2.3894 9.2266 'International Tables Vol C Tables 4.2.6.8 and 6.1.1.4'

loop_
_geom_angle_atom_site_label_1
_geom_angle_atom_site_label_2
_geom_angle_atom_site_label_3
_geom_angle_site_symmetry_1
_geom_angle_site_symmetry_3
_geom_angle
_geom_angle_publ_flag
Br1 Hg1 Br1 . 2_756 153.72(12) yes
Br1 Hg1 N1 . . 97.8(3) yes
Br1 Hg1 N1 2_756 . 101.2(3) yes
Br1 Hg1 N1 . 2_756 101.2(3) ?
Br1 Hg1 N1 2_756 2_756 97.8(3) ?
N1 Hg1 N1 . 2_756 86.9(6) yes
N1 C1 C2 . . 120.3(8) ?
N1 C1 H1 . . 119.8 ?
C2 C1 H1 . . 119.8 ?
N2 C2 C1 . . 121.3(8) ?
N2 C2 H2 . . 119.4 ?
C1 C2 H2 . . 119.4 ?
N2 C3 C4 . . 122.0(7) ?
N2 C3 C5 . . 119.6(8) ?
C4 C3 C5 . . 118.4(6) ?
N1 C4 C3 . . 119.6(7) ?
N1 C4 H4 . . 120.2 ?
C3 C4 H4 . . 120.2 ?
O1 C5 O2 . . 124.8(7) ?
O1 C5 C3 . . 123.1(8) ?
O2 C5 C3 . . 112.1(6) ?
C1 N1 C4 . . 118.1(7) ?
C1 N1 Hg1 . . 118.0(10) ?
C4 N1 Hg1 . . 123.7(11) ?
C2 N2 C3 . . 118.7(8) ?
C5 O2 H2A . . 109.5 ?
H3A O3 H3B . . 125(4) ?

loop_
_geom_bond_atom_site_label_1
_geom_bond_atom_site_label_2
_geom_bond_site_symmetry_2
_geom_bond_distance
_geom_bond_publ_flag
Hg1 Br1 . 2.4234(15) yes
Hg1 Br1 2_756 2.4234(15) ?
Hg1 N1 . 2.528(13) yes
Hg1 N1 2_756 2.528(13) ?
C1 N1 . 1.351(7) ?
C1 C2 . 1.369(8) ?
C1 H1 . 0.9300 ?
C2 N2 . 1.310(6) ?
C2 H2 . 0.9300 ?
C3 N2 . 1.303(8) ?
C3 C4 . 1.381(6) ?
C3 C5 . 1.510(7) ?
C4 N1 . 1.334(10) ?
C4 H4 . 0.9300 ?
C5 O1 . 1.209(18) ?
C5 O2 . 1.327(19) ?
O2 H2A . 0.8200 ?
O3 H3A . 0.84(2) ?
O3 H3B . 0.84(2) ?

loop_
_geom_hbond_atom_site_label_D
_geom_hbond_atom_site_label_H
_geom_hbond_atom_site_label_A
_geom_hbond_site_symmetry_A
_geom_hbond_distance_DH
_geom_hbond_distance_HA
_geom_hbond_distance_DA
_geom_hbond_angle_DHA
O2 H2A O3 5_756 0.82 1.75 2.56(2) 166
O3 H3A O1 3_445 0.84(2) 2.28(3) 2.89(2) 130(2)
O3 H3B N2 . 0.84(2) 2.09(3) 2.93(2) 177(3)

loop_
_geom_torsion_atom_site_label_1
_geom_torsion_atom_site_label_2
_geom_torsion_atom_site_label_3
_geom_torsion_atom_site_label_4
_geom_torsion_site_symmetry_1
_geom_torsion
N1 C1 C2 N2 . -1.0(12)
N2 C3 C4 N1 . -0.3(13)
C5 C3 C4 N1 . -179.9(15)
N2 C3 C5 O1 . 175.2(15)
C4 C3 C5 O1 . -4.8(12)
N2 C3 C5 O2 . -7.1(11)
C4 C3 C5 O2 . 173.3(15)
C2 C1 N1 C4 . 0.3(9)
C2 C1 N1 Hg1 . -175.1(5)
C3 C4 N1 C1 . 1.2(9)
C3 C4 N1 Hg1 . 175.2(12)
Br1 Hg1 N1 C1 . -174.8(12)
Br1 Hg1 N1 C1 2_756 -13.0(13)
N1 Hg1 N1 C1 2_756 84.4(13)
Br1 Hg1 N1 C4 . 10.9(13)
Br1 Hg1 N1 C4 2_756 172.7(13)
N1 Hg1 N1 C4 2_756 -89.9(14)
C1 C2 N2 C3 . 1.8(12)
C4 C3 N2 C2 . -1.1(11)
C5 C3 N2 C2 . 178.5(14)
